data_4115335
loop_
_publ_author_name
'Neil Burford'
'T. Stanley Cameron'
'Korey D. Conroy'
'Bobby Ellis'
'Michael Lumsden'
'Charles L. B. Macdonald'
'Robert McDonald'
'Andrew D. Phillips'
'Paul J. Ragogna'
'Robert W. Schurko'
'Denise Walsh'
'Roderick E. Wasylishen'

_publ_contact_author_address
;
Harry Shirreff Professor of Chemical Research 
and Killam Professor
Department of Chemistry
Dalhousie University
Halifax, Nova Scotia B3H 4J3
CANADA
;
_publ_contact_author_email ' neil.burford@dal.ca '
_publ_contact_author_fax ' 902-494-1310'
_publ_contact_author_name ' Neil Burford'
_publ_contact_author_phone ' 902-494-3190 (lab 3681) '
_publ_section_title
;
 Transformations between Monomeric, Dimeric, and Trimeric Phosphazanes:
 Oligomerizing NP Analogues of Olefins
;
_journal_name_full 'Journal of the American Chemical Society'
_journal_page_first 14012
_journal_page_last 14013
_journal_paper_doi 10.1021/ja027946o
_journal_volume 124
_journal_year 2002
_chemical_formula_sum 'C19 H29 F3 N O3 P S'
_chemical_formula_weight 439.46
_chemical_name_systematic
; 
 ? 
;
_space_group_IT_number 14
_symmetry_cell_setting monoclinic
_symmetry_Int_Tables_number 14
_symmetry_space_group_name_Hall '-P 2yn'
_symmetry_space_group_name_H-M 'P 1 21/n 1'
_atom_sites_solution_hydrogens geom
_atom_sites_solution_primary direct
_atom_sites_solution_secondary difmap
_audit_creation_method SHELXL
_cell_angle_alpha 90.00
_cell_angle_beta 90.56(1)
_cell_angle_gamma 90.00
_cell_formula_units_Z 4
_cell_length_a 11.358(2)
_cell_length_b 16.400(2)
_cell_length_c 12.006(1)
_cell_measurement_reflns_used 22
_cell_measurement_temperature 293(2)
_cell_measurement_theta_max 39.4
_cell_measurement_theta_min 30.4
_cell_volume 2236.3(5)
_computing_cell_refinement 'MSC/AFC Diffractometer Control'
_computing_data_collection 'MSC/AFC Diffractometer Control'
_computing_data_reduction 'teXsan for Windows version 1.06 (MSC, 1997-1999)'
_computing_structure_refinement 'SHELXL-93 (Sheldrick, 1993)'
_computing_structure_solution 'SIR92 (Altomare, et. al. 1994)'
_diffrn_ambient_temperature 293(2)
_diffrn_measurement_device 'Rigaku AFC5R'
_diffrn_measurement_method \w-2\q
_diffrn_orient_matrix_UB_11 0.01234
_diffrn_orient_matrix_UB_12 0.03604
_diffrn_orient_matrix_UB_13 0.06630
_diffrn_orient_matrix_UB_21 -0.00512
_diffrn_orient_matrix_UB_22 -0.04854
_diffrn_orient_matrix_UB_23 0.05011
_diffrn_orient_matrix_UB_31 0.08703
_diffrn_orient_matrix_UB_32 -0.00796
_diffrn_orient_matrix_UB_33 -0.00563
_diffrn_radiation_detector 'scintillation counter'
_diffrn_radiation_monochromator graphite
_diffrn_radiation_source 'Rigaku rotating anode'
_diffrn_radiation_type CuK\a
_diffrn_radiation_wavelength 1.54178
_diffrn_reflns_av_R_equivalents 0.0589
_diffrn_reflns_av_sigmaI/netI 0.2273
_diffrn_reflns_limit_h_max 13
_diffrn_reflns_limit_h_min 0
_diffrn_reflns_limit_k_max 19
_diffrn_reflns_limit_k_min 0
_diffrn_reflns_limit_l_max 13
_diffrn_reflns_limit_l_min -13
_diffrn_reflns_number 3985
_diffrn_reflns_reduction_process 'Lp corrections applied'
_diffrn_reflns_theta_max 63.68
_diffrn_reflns_theta_min 2.69
_diffrn_standards_decay_% 0.69
_diffrn_standards_interval_count 150
_diffrn_standards_number 3
_exptl_absorpt_coefficient_mu 2.353
_exptl_absorpt_correction_T_max 1.000
_exptl_absorpt_correction_T_min 0.758
_exptl_absorpt_correction_type
;
\y scans (North,Phillips & Matthews, 1968)
;
_exptl_crystal_colour 'light yellow'
_exptl_crystal_density_diffrn 1.305
_exptl_crystal_description block
_exptl_crystal_F_000 928
_exptl_crystal_size_max 0.15
_exptl_crystal_size_mid 0.12
_exptl_crystal_size_min 0.08
_refine_diff_density_max 0.317
_refine_diff_density_min -0.305
_refine_diff_density_rms 0.071
_refine_ls_extinction_coef 0.0006(2)
_refine_ls_extinction_expression Fc^*^=kFc[1+0.001xFc^2^\l^3^/sin(2\q)]^-1/4^
_refine_ls_extinction_method SHELXL
_refine_ls_goodness_of_fit_all 1.037
_refine_ls_goodness_of_fit_obs 1.298
_refine_ls_matrix_type full
_refine_ls_number_parameters 200
_refine_ls_number_reflns 3628
_refine_ls_number_restraints 0
_refine_ls_restrained_S_all 1.037
_refine_ls_restrained_S_obs 1.298
_refine_ls_R_factor_all 0.2624
_refine_ls_R_factor_obs 0.0579
_refine_ls_shift/esd_max -0.028
_refine_ls_shift/esd_mean 0.006
_refine_ls_structure_factor_coef Fsqd
_refine_ls_weighting_details 'w=1/[\s^2^(Fo^2^)+(0.1000P)^2^+0.0000P] where P=(Fo^2^+2Fc^2^)/3'
_refine_ls_weighting_scheme calc
_refine_ls_wR_factor_all 0.2420
_refine_ls_wR_factor_obs 0.1596
_reflns_number_observed 1108
_reflns_number_total 3628
_reflns_observed_criterion >2sigma(I)
_cod_data_source_file ja027946o_s1_2.cif
_cod_data_source_block wlsh21twin_Compound2b[Mes*NPOTf]2
_cod_depositor_comments
;
The following automatic conversions were performed:

'_refine_ls_weighting_scheme' value 'calc
w=1/[\s^2^(Fo^2^)+(0.1000P)^2^+0.0000P] where P=(Fo^2^+2Fc^2^)/3' was
changed to 'calc'. New tag '_refine_ls_weighting_details' was
created. The value of the new tag was set to
'w=1/[\s^2^(Fo^2^)+(0.1000P)^2^+0.0000P] where P=(Fo^2^+2Fc^2^)/3'.

Automatic conversion script
Id: cif_fix_values 3143 2015-03-26 13:38:13Z robertas 
;
_cod_original_cell_volume 2236.1(4)
_cod_original_sg_symbol_H-M 'P 21/n'
_cod_original_formula_sum 'C19 H29 F3 N1 O3 P1 S'
_cod_database_code 4115335

loop_
_symmetry_equiv_pos_as_xyz
'x, y, z'
'-x+1/2, y+1/2, -z+1/2'
'-x, -y, -z'
'x-1/2, -y-1/2, z-1/2'

loop_
_atom_site_aniso_label
_atom_site_aniso_U_11
_atom_site_aniso_U_22
_atom_site_aniso_U_33
_atom_site_aniso_U_23
_atom_site_aniso_U_13
_atom_site_aniso_U_12
S1 0.096(2) 0.0335(13) 0.060(2) 0.0047(13) -0.011(2) 0.004(2)
P1 0.066(2) 0.0352(13) 0.0398(14) 0.0004(12) -0.0072(13) -0.0015(14)
F1 0.146(6) 0.103(6) 0.083(5) -0.019(4) -0.040(5) -0.003(5)
F2 0.218(9) 0.040(4) 0.157(7) -0.021(4) -0.025(7) -0.020(5)
F3 0.147(7) 0.106(6) 0.107(6) -0.031(5) 0.026(5) 0.011(5)
O1 0.121(7) 0.051(4) 0.081(5) 0.017(4) 0.034(5) -0.002(5)
O2 0.071(4) 0.029(3) 0.062(4) 0.002(3) -0.002(4) 0.000(3)
O3 0.111(7) 0.058(5) 0.122(7) 0.011(5) -0.044(5) 0.027(5)
C10 0.075(7) 0.059(7) 0.053(6) 0.003(6) -0.021(5) 0.014(6)
C11 0.076(8) 0.073(8) 0.085(8) -0.004(6) -0.016(7) 0.001(7)
C12 0.076(8) 0.073(8) 0.061(7) -0.013(6) -0.020(6) 0.023(6)
C13 0.119(11) 0.119(11) 0.115(11) -0.074(9) 0.017(9) -0.014(9)
C14 0.194(15) 0.056(8) 0.104(10) -0.028(7) -0.007(10) 0.000(9)
C15 0.173(14) 0.135(12) 0.056(8) -0.035(8) -0.037(9) 0.042(12)
C16 0.065(7) 0.112(11) 0.074(8) -0.020(7) -0.002(6) -0.006(7)
C17 0.068(7) 0.062(7) 0.062(7) -0.003(5) -0.019(5) 0.006(6)
C18 0.084(8) 0.078(8) 0.061(7) 0.010(6) -0.013(6) -0.016(7)

loop_
_atom_site_label
_atom_site_type_symbol
_atom_site_fract_x
_atom_site_fract_y
_atom_site_fract_z
_atom_site_U_iso_or_equiv
_atom_site_thermal_displace_type
_atom_site_occupancy
_atom_site_calc_flag
S1 S 0.5417(3) 0.27074(15) 0.0549(2) 0.0632(9) Uani 1 d
P1 P 0.4414(2) 0.43330(14) 0.0092(2) 0.0471(7) Uani 1 d
F1 F 0.4262(7) 0.2460(4) -0.1270(6) 0.111(2) Uani 1 d
F2 F 0.5012(8) 0.1387(4) -0.0545(7) 0.139(3) Uani 1 d
F3 F 0.6069(7) 0.2253(5) -0.1389(6) 0.120(3) Uani 1 d
O1 O 0.4375(7) 0.2626(4) 0.1175(6) 0.084(2) Uani 1 d
O2 O 0.5550(5) 0.3584(3) 0.0106(5) 0.054(2) Uani 1 d
O3 O 0.6517(7) 0.2433(4) 0.0964(7) 0.097(3) Uani 1 d
N1 N 0.4990(6) 0.5070(4) 0.0937(5) 0.041(2) Uiso 1 d
C1 C 0.4861(7) 0.5406(5) 0.2074(7) 0.041(2) Uiso 1 d
C2 C 0.5897(7) 0.5606(5) 0.2669(7) 0.046(2) Uiso 1 d
C3 C 0.5800(8) 0.6190(6) 0.3512(7) 0.052(3) Uiso 1 d
C4 C 0.4730(9) 0.6494(6) 0.3839(7) 0.056(3) Uiso 1 d
C5 C 0.3724(8) 0.6175(6) 0.3391(8) 0.054(3) Uiso 1 d
C6 C 0.3751(7) 0.5622(6) 0.2485(7) 0.047(2) Uiso 1 d
C7 C 0.7135(8) 0.5209(6) 0.2564(7) 0.047(2) Uiso 1 d
C8 C 0.4717(9) 0.7161(6) 0.4751(8) 0.061(3) Uiso 1 d
C9 C 0.2548(8) 0.5253(6) 0.2151(7) 0.051(3) Uiso 1 d
C10 C 0.7106(9) 0.4350(6) 0.2059(8) 0.062(3) Uani 1 d
C11 C 0.7953(9) 0.5756(7) 0.1881(9) 0.078(3) Uani 1 d
C12 C 0.7694(9) 0.5109(7) 0.3748(8) 0.070(3) Uani 1 d
C13 C 0.3464(12) 0.7321(8) 0.5144(12) 0.117(5) Uani 1 d
C14 C 0.5171(14) 0.7954(7) 0.4246(11) 0.118(5) Uani 1 d
C15 C 0.5456(13) 0.6909(9) 0.5754(9) 0.122(5) Uani 1 d
C16 C 0.1535(9) 0.5517(8) 0.2883(9) 0.084(4) Uani 1 d
C17 C 0.2190(8) 0.5485(6) 0.0954(8) 0.064(3) Uani 1 d
C18 C 0.2645(10) 0.4313(7) 0.2254(8) 0.074(3) Uani 1 d
C19 C 0.5157(13) 0.2166(9) -0.0732(11) 0.083(4) Uiso 1 d
H1 H 0.6526 0.6416 0.3813 0.048 Uiso 1 d
H2 H 0.2974 0.6344 0.3733 0.053 Uiso 1 d
H3 H 0.7141 0.4356 0.1305 0.097 Uiso 1 d
H4 H 0.7781 0.4062 0.2380 0.097 Uiso 1 d
H5 H 0.6416 0.4077 0.2325 0.097 Uiso 1 d
H6 H 0.7794 0.5607 0.1101 0.112 Uiso 1 d
H7 H 0.7870 0.6274 0.2015 0.112 Uiso 1 d
H8 H 0.8735 0.5541 0.2041 0.112 Uiso 1 d
H9 H 0.8478 0.4965 0.3657 0.103 Uiso 1 d
H10 H 0.7619 0.5604 0.4146 0.103 Uiso 1 d
H11 H 0.7264 0.4691 0.4104 0.103 Uiso 1 d
H12 H 0.2990 0.7429 0.4448 0.155 Uiso 1 d
H13 H 0.3136 0.6934 0.5542 0.155 Uiso 1 d
H14 H 0.3442 0.7856 0.5523 0.155 Uiso 1 d
H15 H 0.5078 0.7906 0.3506 0.150 Uiso 1 d
H16 H 0.4675 0.8379 0.4555 0.150 Uiso 1 d
H17 H 0.5939 0.8022 0.4505 0.150 Uiso 1 d
H18 H 0.6136 0.6720 0.5518 0.156 Uiso 1 d
H19 H 0.5529 0.7396 0.6210 0.156 Uiso 1 d
H20 H 0.4993 0.6527 0.6164 0.156 Uiso 1 d
H21 H 0.0915 0.5674 0.2474 0.129 Uiso 1 d
H22 H 0.1339 0.5063 0.3379 0.129 Uiso 1 d
H23 H 0.1809 0.5951 0.3383 0.129 Uiso 1 d
H24 H 0.2633 0.5173 0.0403 0.080 Uiso 1 d
H25 H 0.1389 0.5371 0.0853 0.080 Uiso 1 d
H26 H 0.2345 0.6046 0.0817 0.080 Uiso 1 d
H27 H 0.2633 0.4117 0.1498 0.081 Uiso 1 d
H28 H 0.3295 0.4169 0.2632 0.081 Uiso 1 d
H29 H 0.1929 0.4172 0.2597 0.081 Uiso 1 d

loop_
_atom_type_symbol
_atom_type_description
_atom_type_scat_dispersion_real
_atom_type_scat_dispersion_imag
_atom_type_scat_source
C C 0.0181 0.0091 'International Tables Vol C Tables 4.2.6.8 and 6.1.1.4'
H H 0.0000 0.0000 'International Tables Vol C Tables 4.2.6.8 and 6.1.1.4'
O O 0.0492 0.0322 'International Tables Vol C Tables 4.2.6.8 and 6.1.1.4'
S S 0.3331 0.5567 'International Tables Vol C Tables 4.2.6.8 and 6.1.1.4'
F F 0.0727 0.0534 'International Tables Vol C Tables 4.2.6.8 and 6.1.1.4'
N N 0.0311 0.0180 'International Tables Vol C Tables 4.2.6.8 and 6.1.1.4'
P P 0.2955 0.4335 'International Tables Vol C Tables 4.2.6.8 and 6.1.1.4'

loop_
_geom_angle_atom_site_label_1
_geom_angle_atom_site_label_2
_geom_angle_atom_site_label_3
_geom_angle
_geom_angle_site_symmetry_1
_geom_angle_site_symmetry_3
O3 S1 O1 121.6(5) . .
O3 S1 O2 109.2(4) . .
O1 S1 O2 110.9(4) . .
O3 S1 C19 106.3(6) . .
O1 S1 C19 106.0(6) . .
O2 S1 C19 100.4(5) . .
N1 P1 N1 82.7(3) . 3_665
N1 P1 O2 102.0(3) . .
N1 P1 O2 96.3(3) 3_665 .
N1 P1 P1 41.6(2) . 3_665
N1 P1 P1 41.1(2) 3_665 3_665
O2 P1 P1 102.2(2) . 3_665
S1 O2 P1 125.0(4) . .
C1 N1 P1 140.5(6) . .
C1 N1 P1 119.5(5) . 3_665
P1 N1 P1 97.3(3) . 3_665
C6 C1 C2 120.8(8) . .
C6 C1 N1 121.0(7) . .
C2 C1 N1 117.6(7) . .
C3 C2 C1 117.0(8) . .
C3 C2 C7 115.0(7) . .
C1 C2 C7 127.8(8) . .
C4 C3 C2 122.1(9) . .
C3 C4 C5 119.2(9) . .
C3 C4 C8 118.3(9) . .
C5 C4 C8 122.4(9) . .
C4 C5 C6 121.6(9) . .
C1 C6 C5 117.2(8) . .
C1 C6 C9 127.3(8) . .
C5 C6 C9 115.1(8) . .
C11 C7 C2 110.5(8) . .
C11 C7 C12 107.8(8) . .
C2 C7 C12 109.4(7) . .
C11 C7 C10 109.6(8) . .
C2 C7 C10 113.6(8) . .
C12 C7 C10 105.7(8) . .
C15 C8 C14 111.1(10) . .
C15 C8 C13 108.1(10) . .
C14 C8 C13 107.2(10) . .
C15 C8 C4 111.1(8) . .
C14 C8 C4 108.5(8) . .
C13 C8 C4 110.8(8) . .
C6 C9 C18 107.8(8) . .
C6 C9 C17 111.8(7) . .
C18 C9 C17 109.8(8) . .
C6 C9 C16 114.3(8) . .
C18 C9 C16 106.9(9) . .
C17 C9 C16 106.1(8) . .
F3 C19 F1 106.3(11) . .
F3 C19 F2 108.0(12) . .
F1 C19 F2 110.5(12) . .
F3 C19 S1 109.6(9) . .
F1 C19 S1 111.4(9) . .
F2 C19 S1 110.8(10) . .

loop_
_geom_bond_atom_site_label_1
_geom_bond_atom_site_label_2
_geom_bond_distance
_geom_bond_site_symmetry_2
S1 O3 1.414(8) .
S1 O1 1.414(7) .
S1 O2 1.541(5) .
S1 C19 1.799(13) .
P1 N1 1.705(7) .
P1 N1 1.721(7) 3_665
P1 O2 1.781(6) .
P1 P1 2.572(5) 3_665
F1 C19 1.291(14) .
F2 C19 1.308(14) .
F3 C19 1.316(13) .
N1 C1 1.481(10) .
N1 P1 1.721(7) 3_665
C1 C6 1.403(11) .
C1 C2 1.409(11) .
C2 C3 1.398(12) .
C2 C7 1.555(12) .
C3 C4 1.374(11) .
C4 C5 1.363(12) .
C4 C8 1.548(13) .
C5 C6 1.417(12) .
C6 C9 1.544(12) .
C7 C11 1.535(14) .
C7 C12 1.560(12) .
C7 C10 1.535(13) .
C8 C15 1.519(14) .
C8 C14 1.526(15) .
C8 C13 1.526(15) .
C9 C18 1.552(14) .
C9 C17 1.537(12) .
C9 C16 1.518(13) .

loop_
_geom_torsion_atom_site_label_1
_geom_torsion_atom_site_label_2
_geom_torsion_atom_site_label_3
_geom_torsion_atom_site_label_4
_geom_torsion
_geom_torsion_site_symmetry_1
_geom_torsion_site_symmetry_4
O3 S1 O2 P1 -150.3(5) . .
O1 S1 O2 P1 -13.6(6) . .
C19 S1 O2 P1 98.2(6) . .
N1 P1 O2 S1 117.8(5) . .
N1 P1 O2 S1 -158.3(4) 3_665 .
P1 P1 O2 S1 160.4(4) 3_665 .
N1 P1 N1 C1 159.7(10) 3_665 .
O2 P1 N1 C1 -105.4(9) . .
P1 P1 N1 C1 159.7(10) 3_665 .
N1 P1 N1 P1 0.0 3_665 3_665
O2 P1 N1 P1 94.9(3) . 3_665
P1 P1 N1 P1 0.0 3_665 3_665
P1 N1 C1 C6 -49.9(13) . .
P1 N1 C1 C6 106.8(8) 3_665 .
P1 N1 C1 C2 138.7(8) . .
P1 N1 C1 C2 -64.6(9) 3_665 .
C6 C1 C2 C3 -15.4(13) . .
N1 C1 C2 C3 156.0(8) . .
C6 C1 C2 C7 159.5(9) . .
N1 C1 C2 C7 -29.1(13) . .
C1 C2 C3 C4 6.9(13) . .
C7 C2 C3 C4 -168.6(8) . .
C2 C3 C4 C5 5.1(15) . .
C2 C3 C4 C8 -177.8(8) . .
C3 C4 C5 C6 -9.1(15) . .
C8 C4 C5 C6 173.9(8) . .
C2 C1 C6 C5 11.7(13) . .
N1 C1 C6 C5 -159.4(8) . .
C2 C1 C6 C9 -160.8(8) . .
N1 C1 C6 C9 28.0(13) . .
C4 C5 C6 C1 0.8(14) . .
C4 C5 C6 C9 174.2(9) . .
C3 C2 C7 C11 -82.7(10) . .
C1 C2 C7 C11 102.3(11) . .
C3 C2 C7 C12 35.8(11) . .
C1 C2 C7 C12 -139.2(9) . .
C3 C2 C7 C10 153.6(8) . .
C1 C2 C7 C10 -21.4(13) . .
C3 C4 C8 C15 -50.2(13) . .
C5 C4 C8 C15 126.8(11) . .
C3 C4 C8 C14 72.1(12) . .
C5 C4 C8 C14 -110.9(12) . .
C3 C4 C8 C13 -170.4(10) . .
C5 C4 C8 C13 6.6(14) . .
C1 C6 C9 C18 51.4(12) . .
C5 C6 C9 C18 -121.2(9) . .
C1 C6 C9 C17 -69.4(12) . .
C5 C6 C9 C17 117.9(9) . .
C1 C6 C9 C16 170.1(9) . .
C5 C6 C9 C16 -2.6(12) . .
O3 S1 C19 F3 -52.7(11) . .
O1 S1 C19 F3 176.5(9) . .
O2 S1 C19 F3 61.1(10) . .
O3 S1 C19 F1 -170.1(9) . .
O1 S1 C19 F1 59.1(11) . .
O2 S1 C19 F1 -56.4(11) . .
O3 S1 C19 F2 66.4(11) . .
O1 S1 C19 F2 -64.4(11) . .
O2 S1 C19 F2 -179.8(10) . .
